data_4343022
loop_
_publ_author_name
'Zhu, Yuan-Yuan'
'Zhang, Yi-Quan'
'Yin, Ting-Ting'
'Gao, Chen'
'Wang, Bing-Wu'
'Gao, Song'

_publ_section_title
;
 A Family of Co(II)Co(III)3 Single-Ion Magnets with Zero-Field Slow
 Magnetic Relaxation: Fine Tuning of Energy Barrier by Remote Substituent
 and Counter Cation.
;
_journal_issue 11
_journal_name_full 'Inorganic chemistry'
_journal_page_first 5475
_journal_page_last 5486
_journal_paper_doi 10.1021/acs.inorgchem.5b00526
_journal_volume 54
_journal_year 2015
_chemical_absolute_configuration ad
_chemical_formula_moiety C96H86Co4N14O26
_chemical_formula_sum 'C96 H86 Co4 N14 O26'
_chemical_formula_weight 2087.51
_chemical_name_common Co4L6-NO2-DBU(R)
_chemical_name_systematic
; 
 ? 
;
_space_group_IT_number 96
_symmetry_cell_setting tetragonal
_symmetry_space_group_name_Hall 'P 4nw 2abw'
_symmetry_space_group_name_H-M 'P 43 21 2'
_atom_sites_solution_hydrogens geom
_atom_sites_solution_primary direct
_atom_sites_solution_secondary difmap
_audit_creation_method SHELXL-97
_cell_angle_alpha 90.00
_cell_angle_beta 90.00
_cell_angle_gamma 90.00
_cell_formula_units_Z 4
_cell_length_a 18.076(3)
_cell_length_b 18.076(3)
_cell_length_c 45.656(9)
_cell_measurement_reflns_used 23727
_cell_measurement_temperature 100(2)
_cell_measurement_theta_max 27.49
_cell_measurement_theta_min 1.78
_cell_volume 14918(5)
_computing_cell_refinement HKL2000
_computing_data_collection HKL2000
_computing_data_reduction HKL2000
_computing_structure_refinement 'SHELXL-97 (Sheldrick, 1997)'
_computing_structure_solution 'SHELXS-97 (Sheldrick, 1990)'
_diffrn_ambient_temperature 100(2)
_diffrn_detector_area_resol_mean '140 um'
_diffrn_measured_fraction_theta_full 0.999
_diffrn_measured_fraction_theta_max 0.999
_diffrn_measurement_device_type Mar555
_diffrn_radiation_monochromator 'Si 111'
_diffrn_radiation_source Wiggler
_diffrn_radiation_type 'Synchrotron Radiation'
_diffrn_radiation_wavelength 0.70000
_diffrn_reflns_av_R_equivalents 0.0420
_diffrn_reflns_av_sigmaI/netI 0.0189
_diffrn_reflns_limit_h_max 23
_diffrn_reflns_limit_h_min -23
_diffrn_reflns_limit_k_max 16
_diffrn_reflns_limit_k_min -16
_diffrn_reflns_limit_l_max 59
_diffrn_reflns_limit_l_min -59
_diffrn_reflns_number 17126
_diffrn_reflns_theta_full 27.49
_diffrn_reflns_theta_max 27.49
_diffrn_reflns_theta_min 1.78
_exptl_absorpt_coefficient_mu 0.491
_exptl_absorpt_correction_T_max 0.9902
_exptl_absorpt_correction_T_min 0.9854
_exptl_absorpt_correction_type multi-scan
_exptl_absorpt_process_details HKL2000
_exptl_crystal_colour 'dark red'
_exptl_crystal_density_diffrn 0.930
_exptl_crystal_density_method 'not measured'
_exptl_crystal_description block
_exptl_crystal_F_000 4304
_exptl_crystal_size_max 0.03
_exptl_crystal_size_mid 0.02
_exptl_crystal_size_min 0.02
_platon_squeeze_details
;
The disordered solvent molecules cannot be modeled and were treated 
by SQUEEZE,PLATON.
There are total 734e per unit cell, which are accumulated which corresponds 
to 183.5e per formula(C96H86Co4N14O26). The 183.5e might come from one 
DBU and 2.5 DMF molecules and are not included in the formula.
;
_refine_diff_density_max 0.785
_refine_diff_density_min -0.305
_refine_diff_density_rms 0.077
_refine_ls_abs_structure_details 'Flack H D (1983), Acta Cryst. A39, 876-881'
_refine_ls_abs_structure_Flack 0.045(11)
_refine_ls_extinction_coef 0.00114(19)
_refine_ls_extinction_expression Fc^*^=kFc[1+0.001xFc^2^\l^3^/sin(2\q)]^-1/4^
_refine_ls_extinction_method SHELXL
_refine_ls_goodness_of_fit_ref 1.053
_refine_ls_hydrogen_treatment constr
_refine_ls_matrix_type full
_refine_ls_number_parameters 806
_refine_ls_number_reflns 17126
_refine_ls_number_restraints 1218
_refine_ls_restrained_S_all 1.114
_refine_ls_R_factor_all 0.0520
_refine_ls_R_factor_gt 0.0482
_refine_ls_shift/su_max 0.001
_refine_ls_shift/su_mean 0.000
_refine_ls_structure_factor_coef Fsqd
_refine_ls_weighting_details 'calc w=1/[\s^2^(Fo^2^)+(0.1210P)^2^+0.1044P] where P=(Fo^2^+2Fc^2^)/3'
_refine_ls_weighting_scheme calc
_refine_ls_wR_factor_gt 0.1446
_refine_ls_wR_factor_ref 0.1490
_reflns_number_gt 15618
_reflns_number_total 17126
_reflns_threshold_expression >2sigma(I)
_cod_data_source_file ic5b00526_si_002.cif
_cod_data_source_block 7R(1051822)
_cod_depositor_comments 'Adding full bibliography for 4343016--4343023.cif.'
_cod_original_cell_volume 14917(4)
_cod_original_sg_symbol_H-M P4(3)2(1)2
_cod_database_code 4343022

loop_
_symmetry_equiv_pos_as_xyz
'x, y, z'
'-x, -y, z+1/2'
'-y+1/2, x+1/2, z+3/4'
'y+1/2, -x+1/2, z+1/4'
'-x+1/2, y+1/2, -z+3/4'
'x+1/2, -y+1/2, -z+1/4'
'y, x, -z'
'-y, -x, -z+1/2'

loop_
_atom_site_label
_atom_site_type_symbol
_atom_site_fract_x
_atom_site_fract_y
_atom_site_fract_z
_atom_site_U_iso_or_equiv
_atom_site_adp_type
_atom_site_occupancy
_atom_site_symmetry_multiplicity
_atom_site_calc_flag
_atom_site_refinement_flags
_atom_site_disorder_assembly
_atom_site_disorder_group
Co1 Co 0.393524(18) 0.393524(18) 0.0000 0.03807(10) Uani 1 2 d S A .
Co2 Co 0.271177(18) 0.271177(18) 0.0000 0.04075(11) Uani 1 2 d S B .
Co3 Co 0.519867(18) 0.390182(18) 0.047134(7) 0.04152(9) Uani 1 1 d . A .
C1 C 0.2948(2) 0.11505(16) 0.00141(7) 0.0728(9) Uani 1 1 d DU . .
C6 C 0.3229(2) 0.11830(17) 0.03055(7) 0.0737(9) Uani 1 1 d DU B .
C7 C 0.31811(16) 0.18347(16) 0.04831(6) 0.0524(6) Uani 1 1 d U . .
H7 H 0.3311 0.1791 0.0684 0.063 Uiso 1 1 calc R B .
C8 C 0.29202(13) 0.31078(14) 0.05952(5) 0.0433(5) Uani 1 1 d U . .
H8 H 0.3431 0.3259 0.0654 0.052 Uiso 1 1 calc R B .
C9 C 0.25687(14) 0.37401(15) 0.04194(5) 0.0456(5) Uani 1 1 d U B .
H9A H 0.2023 0.3697 0.0426 0.055 Uiso 1 1 calc R . .
H9B H 0.2710 0.4222 0.0506 0.055 Uiso 1 1 calc R . .
C10 C 0.24878(14) 0.29081(17) 0.08697(5) 0.0500(6) Uani 1 1 d U B .
C11 C 0.27270(16) 0.3113(2) 0.11434(6) 0.0624(7) Uani 1 1 d U . .
H11 H 0.3167 0.3398 0.1161 0.075 Uiso 1 1 calc R B .
C12 C 0.2345(2) 0.2916(3) 0.13949(7) 0.0845(12) Uani 1 1 d U B .
H12 H 0.2524 0.3058 0.1582 0.101 Uiso 1 1 calc R . .
C13 C 0.1700(2) 0.2512(4) 0.13699(7) 0.0960(16) Uani 1 1 d U . .
H13 H 0.1426 0.2380 0.1540 0.115 Uiso 1 1 calc R B .
C14 C 0.14552(19) 0.2300(3) 0.10952(7) 0.0752(10) Uani 1 1 d U B .
H14 H 0.1020 0.2009 0.1077 0.090 Uiso 1 1 calc R . .
C15 C 0.18373(16) 0.25069(19) 0.08495(6) 0.0577(7) Uani 1 1 d U . .
H15 H 0.1653 0.2373 0.0662 0.069 Uiso 1 1 calc R B .
C16 C 0.49511(15) 0.37286(18) 0.10822(6) 0.0539(6) Uani 1 1 d U . .
C17 C 0.4820(2) 0.4055(2) 0.13576(7) 0.0717(9) Uani 1 1 d U . .
H17 H 0.4943 0.4560 0.1388 0.086 Uiso 1 1 calc R . .
C18 C 0.4513(2) 0.3643(3) 0.15862(7) 0.0812(11) Uani 1 1 d U . .
H18 H 0.4407 0.3877 0.1768 0.097 Uiso 1 1 calc R . .
C19 C 0.4364(2) 0.2918(3) 0.15517(7) 0.0759(10) Uani 1 1 d U . .
C20 C 0.44721(17) 0.2550(2) 0.12845(7) 0.0681(9) Uani 1 1 d U . .
H20 H 0.4360 0.2039 0.1264 0.082 Uiso 1 1 calc R . .
C21 C 0.47533(15) 0.29628(17) 0.10469(6) 0.0524(6) Uani 1 1 d U . .
C22 C 0.48439(15) 0.25687(15) 0.07740(6) 0.0488(5) Uani 1 1 d U . .
H22 H 0.4771 0.2048 0.0776 0.059 Uiso 1 1 calc R . .
C23 C 0.50816(15) 0.24203(14) 0.02611(6) 0.0472(5) Uani 1 1 d U . .
H23 H 0.4575 0.2251 0.0204 0.057 Uiso 1 1 calc R . .
C24 C 0.53617(15) 0.29544(14) 0.00212(6) 0.0479(5) Uani 1 1 d U B .
H24A H 0.5909 0.2977 0.0025 0.057 Uiso 1 1 calc R . .
H24B H 0.5207 0.2773 -0.0174 0.057 Uiso 1 1 calc R . .
C25 C 0.55713(18) 0.17402(16) 0.02906(7) 0.0567(6) Uani 1 1 d U . .
C26 C 0.5340(3) 0.1074(2) 0.01918(16) 0.1138(19) Uani 1 1 d U . .
H26 H 0.4850 0.1024 0.0119 0.137 Uiso 1 1 calc R . .
C27 C 0.5811(4) 0.0456(3) 0.0194(2) 0.143(3) Uani 1 1 d U . .
H27 H 0.5644 0.0004 0.0111 0.171 Uiso 1 1 calc R . .
C28 C 0.6483(3) 0.0490(3) 0.03097(17) 0.123(2) Uani 1 1 d U . .
H28 H 0.6777 0.0058 0.0330 0.147 Uiso 1 1 calc R . .
C29 C 0.6751(3) 0.1194(3) 0.04029(11) 0.1000(16) Uani 1 1 d U . .
H29 H 0.7242 0.1245 0.0475 0.120 Uiso 1 1 calc R . .
C30 C 0.6290(2) 0.1798(2) 0.03878(8) 0.0729(10) Uani 1 1 d U . .
H30 H 0.6473 0.2268 0.0446 0.088 Uiso 1 1 calc R . .
C31 C 0.67592(15) 0.40686(18) 0.04050(7) 0.0637(8) Uani 1 1 d DU . .
C36 C 0.66877(16) 0.48230(18) 0.03237(8) 0.0686(9) Uani 1 1 d DU A .
C37 C 0.59982(16) 0.52191(16) 0.03405(7) 0.0561(6) Uani 1 1 d U . .
H37 H 0.6006 0.5736 0.0302 0.067 Uiso 1 1 calc R A .
C38 C 0.47097(15) 0.53975(15) 0.04320(6) 0.0497(6) Uani 1 1 d U . .
H38 H 0.4547 0.5554 0.0232 0.060 Uiso 1 1 calc R A .
C39 C 0.41230(15) 0.48922(15) 0.05623(5) 0.0477(5) Uani 1 1 d U A .
H39A H 0.4179 0.4876 0.0778 0.057 Uiso 1 1 calc R . .
H39B H 0.3625 0.5090 0.0517 0.057 Uiso 1 1 calc R . .
C40 C 0.4826(2) 0.60780(17) 0.06163(7) 0.0624(7) Uani 1 1 d U A .
C41 C 0.4559(3) 0.6754(2) 0.05236(10) 0.0912(13) Uani 1 1 d U . .
H41 H 0.4337 0.6790 0.0336 0.109 Uiso 1 1 calc R A .
C42 C 0.4606(4) 0.7374(2) 0.06957(14) 0.122(2) Uani 1 1 d U A .
H42 H 0.4404 0.7830 0.0630 0.147 Uiso 1 1 calc R . .
C43 C 0.4959(5) 0.7329(3) 0.09713(13) 0.131(2) Uani 1 1 d U . .
H43 H 0.4984 0.7752 0.1094 0.157 Uiso 1 1 calc R A .
C44 C 0.5275(3) 0.6648(2) 0.10638(11) 0.1006(16) Uani 1 1 d U A .
H44 H 0.5541 0.6618 0.1243 0.121 Uiso 1 1 calc R . .
C45 C 0.5189(2) 0.6030(2) 0.08876(8) 0.0747(9) Uani 1 1 d U . .
H45 H 0.5378 0.5567 0.0951 0.090 Uiso 1 1 calc R A .
N1 N 0.29752(11) 0.24738(12) 0.03911(4) 0.0421(4) Uani 1 1 d U B .
N3 N 0.50138(12) 0.28696(12) 0.05322(4) 0.0456(4) Uani 1 1 d U . .
N4 N 0.4052(2) 0.2488(3) 0.17946(7) 0.0963(12) Uani 1 1 d DU . .
N5 N 0.53781(12) 0.49225(12) 0.04030(5) 0.0474(5) Uani 1 1 d U A .
O1 O 0.26570(12) 0.17011(10) -0.01208(4) 0.0519(4) Uani 1 1 d U B .
O4 O 0.28154(9) 0.37056(10) 0.01233(3) 0.0409(3) Uani 1 1 d U . .
O5 O 0.52476(11) 0.41304(11) 0.08771(4) 0.0522(4) Uani 1 1 d U . .
O6 O 0.3840(2) 0.2816(3) 0.20087(6) 0.1278(15) Uani 1 1 d DU . .
O7 O 0.4039(3) 0.1822(3) 0.17721(8) 0.1217(14) Uani 1 1 d DU . .
O8 O 0.50659(9) 0.36650(10) 0.00705(3) 0.0429(3) Uani 1 1 d U . .
O9 O 0.62197(10) 0.36415(10) 0.04794(4) 0.0495(4) Uani 1 1 d U A .
O12 O 0.41914(9) 0.41707(9) 0.04470(4) 0.0430(3) Uani 1 1 d U . .
C32A C 0.7487(3) 0.3800(3) 0.04420(11) 0.0688(15) Uani 0.622(5) 1 d PDU A 1
H32A H 0.7555 0.3297 0.0496 0.083 Uiso 0.622(5) 1 calc PR A 1
C33A C 0.8103(3) 0.4238(3) 0.04029(12) 0.0786(17) Uani 0.622(5) 1 d PDU A 1
H33A H 0.8585 0.4037 0.0427 0.094 Uiso 0.622(5) 1 calc PR A 1
C34A C 0.8012(3) 0.4980(3) 0.03269(13) 0.0812(17) Uani 0.622(5) 1 d PDU A 1
C35A C 0.7311(3) 0.5287(4) 0.02874(14) 0.0766(17) Uani 0.622(5) 1 d PDU A 1
H35A H 0.7253 0.5794 0.0238 0.092 Uiso 0.622(5) 1 calc PR A 1
N6A N 0.8661(3) 0.5443(3) 0.02764(11) 0.114(2) Uani 0.622(5) 1 d PDU A 1
O10A O 0.9265(3) 0.5166(4) 0.03353(18) 0.134(3) Uani 0.622(5) 1 d PDU A 1
O11A O 0.8580(3) 0.6065(4) 0.01804(19) 0.121(2) Uani 0.622(5) 1 d PDU A 1
C32B C 0.7416(4) 0.3678(5) 0.03500(16) 0.085(3) Uani 0.378(5) 1 d PDU A 2
H32B H 0.7448 0.3174 0.0408 0.102 Uiso 0.378(5) 1 calc PR A 2
C33B C 0.8023(4) 0.4006(5) 0.02127(19) 0.085(3) Uani 0.378(5) 1 d PDU A 2
H33B H 0.8466 0.3737 0.0179 0.102 Uiso 0.378(5) 1 calc PR A 2
C34B C 0.7953(4) 0.4748(5) 0.01268(19) 0.093(3) Uani 0.378(5) 1 d PDU A 2
C35B C 0.7303(4) 0.5147(5) 0.01797(19) 0.089(3) Uani 0.378(5) 1 d PDU A 2
H35B H 0.7272 0.5647 0.0118 0.106 Uiso 0.378(5) 1 calc PR A 2
N6B N 0.8576(5) 0.5111(6) -0.0009(2) 0.127(4) Uani 0.378(5) 1 d PDU A 2
O10B O 0.9125(7) 0.4748(8) -0.0059(4) 0.150(5) Uani 0.378(5) 1 d PDU A 2
O11B O 0.8511(6) 0.5761(7) -0.0065(3) 0.126(4) Uani 0.378(5) 1 d PDU A 2
C2A C 0.3069(3) 0.0493(3) -0.01499(12) 0.0874(19) Uani 0.687(5) 1 d PDU B 1
H2A H 0.2883 0.0464 -0.0344 0.105 Uiso 0.687(5) 1 calc PR B 1
C3A C 0.3455(3) -0.0116(3) -0.00345(11) 0.0927(19) Uani 0.687(5) 1 d PDU B 1
H3A H 0.3530 -0.0548 -0.0149 0.111 Uiso 0.687(5) 1 calc PR B 1
C4A C 0.3726(3) -0.0072(3) 0.02536(10) 0.0839(17) Uani 0.687(5) 1 d PDU B 1
C5A C 0.3626(3) 0.0570(3) 0.04156(12) 0.0706(14) Uani 0.687(5) 1 d PDU B 1
H5A H 0.3832 0.0598 0.0607 0.085 Uiso 0.687(5) 1 calc PR B 1
N2A N 0.4124(3) -0.0685(3) 0.03795(11) 0.111(2) Uani 0.687(5) 1 d PDU B 1
O2A O 0.4297(6) -0.1192(4) 0.02279(14) 0.148(3) Uani 0.687(5) 1 d PDU B 1
O3A O 0.4271(4) -0.0661(3) 0.06327(10) 0.111(2) Uani 0.687(5) 1 d PDU B 1
C2B C 0.2803(5) 0.0457(4) -0.0116(2) 0.080(3) Uani 0.313(5) 1 d PDU B 2
H2B H 0.2617 0.0436 -0.0311 0.096 Uiso 0.313(5) 1 calc PR B 2
C3B C 0.2933(5) -0.0201(5) 0.0039(2) 0.078(3) Uani 0.313(5) 1 d PDU B 2
H3B H 0.2835 -0.0666 -0.0051 0.094 Uiso 0.313(5) 1 calc PR B 2
C4B C 0.3207(5) -0.0170(5) 0.0327(2) 0.089(3) Uani 0.313(5) 1 d PDU B 2
C5B C 0.3348(5) 0.0518(4) 0.0461(2) 0.087(4) Uani 0.313(5) 1 d PDU B 2
H5B H 0.3524 0.0534 0.0657 0.104 Uiso 0.313(5) 1 calc PR B 2
N2B N 0.3350(6) -0.0838(6) 0.0488(2) 0.118(4) Uani 0.313(5) 1 d PDU B 2
O2B O 0.3427(10) -0.1375(6) 0.0336(3) 0.134(4) Uani 0.313(5) 1 d PDU B 2
O3B O 0.3386(11) -0.0826(10) 0.0751(3) 0.152(6) Uani 0.313(5) 1 d PDU B 2
O1N1 O 0.6857(4) 0.6635(5) 0.98332(18) 0.113(2) Uani 0.50 1 d PDU C -1
N1N1 N 0.7890(8) 0.6771(8) 0.9523(3) 0.190(6) Uani 0.50 1 d PDU C -1
C1N1 C 0.7321(8) 0.6497(8) 0.9634(3) 0.162(5) Uani 0.50 1 d PDU C -1
H1N1 H 0.7200 0.6045 0.9539 0.195 Uiso 0.50 1 calc PR C -1
C1N2 C 0.8289(16) 0.7459(14) 0.9599(7) 0.287(14) Uani 0.50 1 d PDU C -1
H1N2 H 0.8072 0.7675 0.9776 0.430 Uiso 0.50 1 calc PR C -1
H1N3 H 0.8248 0.7812 0.9437 0.430 Uiso 0.50 1 calc PR C -1
H1N4 H 0.8812 0.7345 0.9635 0.430 Uiso 0.50 1 calc PR C -1
C1N3 C 0.8367(10) 0.6510(13) 0.9287(4) 0.201(8) Uani 0.50 1 d PDU C -1
H1N5 H 0.8163 0.6053 0.9204 0.301 Uiso 0.50 1 calc PR C -1
H1N6 H 0.8864 0.6415 0.9364 0.301 Uiso 0.50 1 calc PR C -1
H1N7 H 0.8394 0.6889 0.9133 0.301 Uiso 0.50 1 calc PR C -1
O2N1 O 0.3596(3) 0.0990(3) 0.10995(10) 0.0770(13) Uani 0.50 1 d PDU D 1
N2N1 N 0.2488(6) 0.0336(5) 0.12158(19) 0.109(3) Uani 0.50 1 d PDU D 1
C2N1 C 0.3007(5) 0.0867(6) 0.12393(17) 0.086(2) Uani 0.50 1 d PDU D 1
H2N1 H 0.2910 0.1217 0.1390 0.103 Uiso 0.50 1 calc PR D 1
C2N3 C 0.2409(15) -0.0225(13) 0.0998(5) 0.214(8) Uani 0.50 1 d PDU D 1
H2N2 H 0.2551 -0.0025 0.0807 0.321 Uiso 0.50 1 calc PR D 1
H2N3 H 0.1893 -0.0389 0.0991 0.321 Uiso 0.50 1 calc PR D 1
H2N4 H 0.2729 -0.0645 0.1047 0.321 Uiso 0.50 1 calc PR D 1
C2N2 C 0.1962(11) 0.0035(12) 0.1391(4) 0.180(6) Uani 0.50 1 d PDU D 1
H2N5 H 0.1626 -0.0268 0.1272 0.270 Uiso 0.50 1 calc PR D 1
H2N6 H 0.1681 0.0431 0.1487 0.270 Uiso 0.50 1 calc PR D 1
H2N7 H 0.2198 -0.0276 0.1540 0.270 Uiso 0.50 1 calc PR D 1

loop_
_atom_site_aniso_label
_atom_site_aniso_U_11
_atom_site_aniso_U_22
_atom_site_aniso_U_33
_atom_site_aniso_U_23
_atom_site_aniso_U_13
_atom_site_aniso_U_12
Co1 0.04055(14) 0.04055(14) 0.03311(18) 0.00115(11) -0.00115(11) 0.00571(16)
Co2 0.04443(15) 0.04443(15) 0.03339(19) 0.00275(12) -0.00275(12) 0.00073(17)
Co3 0.04341(17) 0.04314(16) 0.03803(15) 0.00308(12) -0.00564(12) 0.00422(12)
C1 0.114(3) 0.0469(14) 0.0576(16) 0.0006(13) -0.0309(18) -0.0030(15)
C6 0.113(3) 0.0521(16) 0.0559(16) 0.0052(13) -0.0242(17) 0.0025(17)
C7 0.0593(15) 0.0567(14) 0.0412(12) 0.0083(11) -0.0051(11) 0.0018(12)
C8 0.0404(11) 0.0547(13) 0.0349(10) 0.0014(9) 0.0015(8) 0.0012(10)
C9 0.0431(11) 0.0569(14) 0.0368(11) 0.0005(9) 0.0013(8) 0.0082(10)
C10 0.0433(12) 0.0720(16) 0.0346(10) 0.0051(10) 0.0018(9) 0.0054(11)
C11 0.0453(13) 0.101(2) 0.0405(12) -0.0055(13) 0.0009(11) 0.0037(14)
C12 0.0541(16) 0.161(4) 0.0388(13) -0.0029(18) 0.0008(12) -0.006(2)
C13 0.0532(17) 0.190(5) 0.0448(15) 0.017(2) 0.0103(13) -0.011(2)
C14 0.0541(16) 0.124(3) 0.0480(14) 0.0136(17) 0.0033(12) -0.0103(18)
C15 0.0466(13) 0.084(2) 0.0422(12) 0.0066(12) 0.0020(10) -0.0039(13)
C16 0.0473(13) 0.0742(17) 0.0402(11) 0.0024(11) -0.0095(10) 0.0147(11)
C17 0.0734(19) 0.096(3) 0.0454(14) -0.0099(14) -0.0141(13) 0.0253(18)
C18 0.0655(19) 0.135(4) 0.0434(14) -0.0030(18) -0.0029(13) 0.020(2)
C19 0.0577(17) 0.123(3) 0.0468(15) 0.0135(18) -0.0001(13) 0.0055(19)
C20 0.0481(14) 0.108(3) 0.0482(14) 0.0271(16) -0.0042(11) 0.0009(15)
C21 0.0455(12) 0.0703(16) 0.0415(12) 0.0120(11) -0.0066(10) 0.0039(11)
C22 0.0458(12) 0.0534(13) 0.0473(12) 0.0113(10) -0.0081(10) 0.0020(10)
C23 0.0509(13) 0.0430(12) 0.0477(12) 0.0017(9) -0.0072(10) 0.0083(10)
C24 0.0517(13) 0.0506(12) 0.0415(11) 0.0027(10) -0.0011(10) 0.0126(10)
C25 0.0641(16) 0.0440(13) 0.0619(15) 0.0022(12) -0.0075(13) 0.0086(12)
C26 0.073(2) 0.0499(18) 0.218(6) -0.019(3) -0.031(3) 0.0070(16)
C27 0.118(4) 0.059(2) 0.250(8) -0.033(4) -0.017(5) 0.021(3)
C28 0.110(4) 0.069(2) 0.190(6) -0.009(3) -0.027(4) 0.045(3)
C29 0.099(3) 0.087(3) 0.114(3) -0.033(2) -0.046(3) 0.048(2)
C30 0.074(2) 0.0642(18) 0.081(2) -0.0160(16) -0.0260(17) 0.0269(16)
C31 0.0463(14) 0.0708(18) 0.0741(18) 0.0228(15) 0.0003(13) 0.0056(13)
C36 0.0464(14) 0.0691(18) 0.090(2) 0.0286(17) -0.0046(14) -0.0030(14)
C37 0.0559(15) 0.0516(14) 0.0608(15) 0.0128(12) -0.0110(12) -0.0042(12)
C38 0.0543(14) 0.0471(12) 0.0476(12) -0.0012(10) -0.0128(11) 0.0080(10)
C39 0.0561(13) 0.0465(12) 0.0406(11) -0.0064(9) -0.0074(10) 0.0111(10)
C40 0.0771(19) 0.0495(14) 0.0605(16) -0.0039(12) -0.0145(14) 0.0074(13)
C41 0.148(4) 0.0473(16) 0.078(2) -0.0009(16) -0.031(2) 0.014(2)
C42 0.198(6) 0.0452(18) 0.123(4) -0.005(2) -0.041(4) 0.002(3)
C43 0.218(7) 0.056(2) 0.119(4) -0.023(2) -0.033(4) -0.005(3)
C44 0.153(5) 0.061(2) 0.087(3) -0.0128(19) -0.036(3) -0.013(2)
C45 0.098(3) 0.0569(17) 0.0691(19) -0.0065(14) -0.0259(18) -0.0019(17)
N1 0.0435(10) 0.0496(11) 0.0331(8) 0.0049(7) -0.0011(7) -0.0001(8)
N3 0.0431(10) 0.0494(11) 0.0442(10) 0.0056(8) -0.0050(8) 0.0073(8)
N4 0.075(2) 0.167(4) 0.0477(15) 0.021(2) -0.0003(13) 0.002(2)
N5 0.0517(11) 0.0444(10) 0.0461(10) 0.0036(8) -0.0100(8) 0.0023(8)
O1 0.0695(12) 0.0433(9) 0.0429(8) 0.0057(7) -0.0084(8) -0.0050(8)
O4 0.0437(8) 0.0465(8) 0.0326(7) 0.0012(6) 0.0016(6) 0.0041(6)
O5 0.0605(11) 0.0534(10) 0.0425(9) -0.0014(7) -0.0107(8) 0.0078(8)
O6 0.118(3) 0.213(4) 0.0532(15) 0.020(2) 0.0191(16) 0.009(3)
O7 0.121(3) 0.167(4) 0.077(2) 0.043(2) -0.0063(19) -0.039(3)
O8 0.0470(9) 0.0446(8) 0.0372(8) 0.0014(6) -0.0042(6) 0.0078(7)
O9 0.0439(9) 0.0520(9) 0.0525(9) 0.0088(8) -0.0084(7) 0.0053(7)
O12 0.0452(8) 0.0424(8) 0.0415(8) -0.0013(6) -0.0039(7) 0.0065(6)
C32A 0.049(3) 0.070(3) 0.087(4) 0.024(3) 0.005(2) 0.008(2)
C33A 0.046(2) 0.090(4) 0.100(4) 0.017(3) 0.010(3) 0.011(2)
C34A 0.048(2) 0.090(4) 0.106(4) 0.017(3) 0.015(3) -0.008(2)
C35A 0.061(3) 0.078(4) 0.091(4) 0.021(3) 0.017(3) -0.001(3)
N6A 0.072(3) 0.107(4) 0.164(6) 0.031(4) 0.013(4) -0.022(3)
O10A 0.052(2) 0.126(5) 0.223(7) 0.044(5) 0.021(3) -0.003(3)
O11A 0.076(3) 0.111(4) 0.176(6) 0.050(4) 0.013(4) -0.026(3)
C32B 0.070(5) 0.086(6) 0.100(6) 0.040(5) -0.003(5) 0.016(5)
C33B 0.060(4) 0.087(5) 0.108(6) 0.026(5) -0.009(5) 0.007(4)
C34B 0.060(4) 0.096(5) 0.124(6) 0.035(5) -0.004(5) -0.006(4)
C35B 0.070(5) 0.076(5) 0.120(7) 0.037(5) 0.010(5) 0.001(4)
N6B 0.090(6) 0.121(7) 0.169(8) 0.034(6) 0.026(6) 0.002(5)
O10B 0.103(7) 0.138(8) 0.208(10) 0.041(7) 0.031(7) 0.000(6)
O11B 0.094(6) 0.120(7) 0.163(8) 0.054(6) 0.009(6) -0.019(5)
C2A 0.131(5) 0.063(3) 0.068(3) -0.001(3) -0.023(3) 0.009(3)
C3A 0.142(5) 0.063(3) 0.073(3) -0.003(2) -0.013(3) 0.020(3)
C4A 0.132(5) 0.051(2) 0.068(3) 0.010(2) -0.010(3) 0.017(3)
C5A 0.097(4) 0.060(3) 0.055(2) 0.008(2) -0.012(2) 0.000(2)
N2A 0.182(6) 0.067(3) 0.083(3) 0.005(2) -0.012(4) 0.035(3)
O2A 0.236(8) 0.104(4) 0.102(4) -0.006(3) -0.011(4) 0.057(5)
O3A 0.176(5) 0.069(2) 0.086(3) 0.007(2) -0.033(3) 0.044(3)
C2B 0.119(7) 0.048(5) 0.074(6) -0.004(5) -0.031(5) 0.014(5)
C3B 0.113(6) 0.053(4) 0.069(5) 0.000(4) -0.016(5) 0.017(5)
C4B 0.123(7) 0.066(5) 0.077(5) 0.012(5) -0.020(5) 0.022(5)
C5B 0.121(7) 0.065(6) 0.075(6) 0.024(5) -0.029(6) 0.018(5)
N2B 0.173(8) 0.084(6) 0.097(6) 0.005(5) -0.040(6) 0.034(6)
O2B 0.214(10) 0.064(5) 0.125(7) 0.004(5) -0.042(7) 0.038(6)
O3B 0.191(10) 0.141(9) 0.126(8) -0.001(7) -0.011(8) 0.010(8)
O1N1 0.080(4) 0.115(5) 0.145(5) 0.023(4) -0.019(4) -0.016(4)
N1N1 0.189(9) 0.183(9) 0.197(9) 0.017(7) 0.030(7) -0.034(7)
C1N1 0.146(8) 0.162(9) 0.179(9) 0.003(8) 0.002(7) -0.054(7)
C1N2 0.288(16) 0.288(16) 0.285(16) 0.005(10) 0.003(10) 0.003(10)
C1N3 0.192(11) 0.196(11) 0.215(12) -0.015(9) 0.031(9) -0.006(9)
O2N1 0.102(4) 0.071(3) 0.058(2) 0.018(2) 0.013(2) -0.004(3)
N2N1 0.122(5) 0.123(5) 0.084(4) -0.025(4) 0.040(4) -0.005(4)
C2N1 0.091(5) 0.104(5) 0.062(4) -0.018(4) 0.000(3) -0.004(4)
C2N3 0.204(11) 0.223(11) 0.215(11) -0.005(9) 0.018(9) 0.001(9)
C2N2 0.185(10) 0.188(10) 0.167(9) -0.026(8) -0.006(8) -0.034(8)

loop_
_atom_type_symbol
_atom_type_description
_atom_type_scat_dispersion_real
_atom_type_scat_dispersion_imag
_atom_type_scat_source
C C 0.0033 0.0016 'International Tables Vol C Tables 4.2.6.8 and 6.1.1.4'
H H 0.0000 0.0000 'International Tables Vol C Tables 4.2.6.8 and 6.1.1.4'
N N 0.0061 0.0033 'International Tables Vol C Tables 4.2.6.8 and 6.1.1.4'
O O 0.0106 0.0060 'International Tables Vol C Tables 4.2.6.8 and 6.1.1.4'
Co Co 0.3494 0.9721 'International Tables Vol C Tables 4.2.6.8 and 6.1.1.4'

loop_
_geom_angle_atom_site_label_1
_geom_angle_atom_site_label_2
_geom_angle_atom_site_label_3
_geom_angle
_geom_angle_site_symmetry_1
_geom_angle_site_symmetry_3
O8 Co1 O8 117.69(10) . 7
O8 Co1 O12 90.16(6) . 7
O8 Co1 O12 72.10(6) 7 7
O8 Co1 O12 72.10(6) . .
O8 Co1 O12 90.16(6) 7 .
O12 Co1 O12 145.78(10) 7 .
O8 Co1 O4 90.51(7) . 7
O8 Co1 O4 145.52(6) 7 7
O12 Co1 O4 89.56(6) 7 7
O12 Co1 O4 118.79(6) . 7
O8 Co1 O4 145.52(6) . .
O8 Co1 O4 90.51(7) 7 .
O12 Co1 O4 118.79(6) 7 .
O12 Co1 O4 89.56(6) . .
O4 Co1 O4 72.71(9) 7 .
O4 Co2 O4 84.29(10) 7 .
O4 Co2 N1 84.86(8) 7 7
O4 Co2 N1 93.68(8) . 7
O4 Co2 N1 93.68(8) 7 .
O4 Co2 N1 84.86(8) . .
N1 Co2 N1 178.03(13) 7 .
O4 Co2 O1 93.33(8) 7 .
O4 Co2 O1 177.22(8) . .
N1 Co2 O1 87.51(8) 7 .
N1 Co2 O1 93.89(8) . .
O4 Co2 O1 177.22(8) 7 7
O4 Co2 O1 93.33(8) . 7
N1 Co2 O1 93.89(8) 7 7
N1 Co2 O1 87.51(8) . 7
O1 Co2 O1 89.09(13) . 7
O12 Co3 O8 83.06(7) . .
O12 Co3 N5 84.55(8) . .
O8 Co3 N5 94.73(8) . .
O12 Co3 O5 92.65(8) . .
O8 Co3 O5 175.35(8) . .
N5 Co3 O5 86.61(9) . .
O12 Co3 O9 177.65(8) . .
O8 Co3 O9 94.91(8) . .
N5 Co3 O9 94.45(9) . .
O5 Co3 O9 89.41(8) . .
O12 Co3 N3 95.22(8) . .
O8 Co3 N3 84.14(8) . .
N5 Co3 N3 178.87(9) . .
O5 Co3 N3 94.50(9) . .
O9 Co3 N3 85.74(9) . .
O1 C1 C2B 114.2(4) . .
O1 C1 C2A 117.3(3) . .
C2B C1 C2A 20.7(3) . .
O1 C1 C6 124.2(3) . .
C2B C1 C6 119.8(5) . .
C2A C1 C6 118.1(3) . .
C5B C6 C5A 22.5(4) . .
C5B C6 C1 119.2(5) . .
C5A C6 C1 118.7(3) . .
C5B C6 C7 115.2(5) . .
C5A C6 C7 118.3(3) . .
C1 C6 C7 122.7(3) . .
N1 C7 C6 124.9(2) . .
N1 C8 C10 111.7(2) . .
N1 C8 C9 105.98(18) . .
C10 C8 C9 113.3(2) . .
O4 C9 C8 109.53(19) . .
C11 C10 C15 118.0(2) . .
C11 C10 C8 121.6(3) . .
C15 C10 C8 120.4(2) . .
C10 C11 C12 121.8(3) . .
C13 C12 C11 119.2(3) . .
C12 C13 C14 119.4(3) . .
C15 C14 C13 120.4(3) . .
C14 C15 C10 121.1(3) . .
O5 C16 C17 118.6(3) . .
O5 C16 C21 124.0(2) . .
C17 C16 C21 117.4(3) . .
C18 C17 C16 120.7(4) . .
C19 C18 C17 120.7(3) . .
C18 C19 C20 122.3(3) . .
C18 C19 N4 120.3(4) . .
C20 C19 N4 117.4(4) . .
C19 C20 C21 117.8(4) . .
C20 C21 C16 120.8(3) . .
C20 C21 C22 116.3(3) . .
C16 C21 C22 122.9(2) . .
N3 C22 C21 124.5(3) . .
N3 C23 C25 114.6(2) . .
N3 C23 C24 106.0(2) . .
C25 C23 C24 112.1(2) . .
O8 C24 C23 109.4(2) . .
C26 C25 C30 117.8(3) . .
C26 C25 C23 120.7(3) . .
C30 C25 C23 121.1(3) . .
C25 C26 C27 121.3(4) . .
C28 C27 C26 121.3(5) . .
C27 C28 C29 118.2(4) . .
C30 C29 C28 119.2(4) . .
C29 C30 C25 121.9(4) . .
O9 C31 C32B 112.7(4) . .
O9 C31 C32A 117.8(3) . .
C32B C31 C32A 20.1(3) . .
O9 C31 C36 125.1(2) . .
C32B C31 C36 120.9(4) . .
C32A C31 C36 116.5(3) . .
C35A C36 C35B 22.6(4) . .
C35A C36 C31 121.9(3) . .
C35B C36 C31 116.5(4) . .
C35A C36 C37 113.6(3) . .
C35B C36 C37 119.9(4) . .
C31 C36 C37 122.9(3) . .
N5 C37 C36 124.3(3) . .
N5 C38 C40 114.1(2) . .
N5 C38 C39 104.7(2) . .
C40 C38 C39 111.7(2) . .
O12 C39 C38 110.4(2) . .
C41 C40 C45 119.2(3) . .
C41 C40 C38 120.2(3) . .
C45 C40 C38 120.5(3) . .
C42 C41 C40 121.8(4) . .
C41 C42 C43 119.4(4) . .
C42 C43 C44 119.8(4) . .
C45 C44 C43 118.7(4) . .
C44 C45 C40 121.0(4) . .
C7 N1 C8 120.7(2) . .
C7 N1 Co2 125.75(19) . .
C8 N1 Co2 113.58(15) . .
C22 N3 C23 120.7(2) . .
C22 N3 Co3 125.9(2) . .
C23 N3 Co3 113.41(16) . .
O6 N4 O7 123.5(5) . .
O6 N4 C19 118.4(5) . .
O7 N4 C19 118.1(4) . .
C37 N5 C38 119.4(2) . .
C37 N5 Co3 126.6(2) . .
C38 N5 Co3 114.03(18) . .
C1 O1 Co2 125.57(17) . .
C9 O4 Co2 107.03(15) . .
C9 O4 Co1 122.46(14) . .
Co2 O4 Co1 101.50(7) . .
C16 O5 Co3 124.14(19) . .
C24 O8 Co3 108.18(14) . .
C24 O8 Co1 123.36(16) . .
Co3 O8 Co1 102.48(7) . .
C31 O9 Co3 125.43(17) . .
C39 O12 Co3 107.47(15) . .
C39 O12 Co1 121.43(14) . .
Co3 O12 Co1 102.36(8) . .
C33A C32A C31 122.6(5) . .
C32A C33A C34A 119.4(5) . .
C33A C34A C35A 121.4(5) . .
C33A C34A N6A 119.8(5) . .
C35A C34A N6A 118.8(5) . .
C34A C35A C36 118.2(5) . .
O11A N6A O10A 124.2(6) . .
O11A N6A C34A 119.4(6) . .
O10A N6A C34A 116.4(6) . .
C33B C32B C31 122.1(7) . .
C32B C33B C34B 117.4(7) . .
C35B C34B C33B 121.3(6) . .
C35B C34B N6B 119.7(7) . .
C33B C34B N6B 119.0(8) . .
C34B C35B C36 121.7(7) . .
O11B N6B O10B 124.5(12) . .
O11B N6B C34B 117.2(10) . .
O10B N6B C34B 118.3(10) . .
C3A C2A C1 122.2(5) . .
C2A C3A C4A 118.7(5) . .
C5A C4A C3A 120.0(4) . .
C5A C4A N2A 119.7(4) . .
C3A C4A N2A 120.3(4) . .
C4A C5A C6 122.2(4) . .
O3A N2A O2A 122.3(6) . .
O3A N2A C4A 118.3(5) . .
O2A N2A C4A 119.5(5) . .
C3B C2B C1 120.6(7) . .
C2B C3B C4B 119.7(7) . .
C5B C4B C3B 120.3(7) . .
C5B C4B N2B 119.2(8) . .
C3B C4B N2B 120.5(8) . .
C4B C5B C6 120.4(7) . .
O3B N2B O2B 125.8(14) . .
O3B N2B C4B 120.3(12) . .
O2B N2B C4B 113.8(10) . .
C1N1 N1N1 C1N3 131.2(14) . .
C1N1 N1N1 C1N2 129.9(15) . .
C1N3 N1N1 C1N2 99.0(19) . .
N1N1 C1N1 O1N1 139.5(15) . .
C2N1 N2N1 C2N2 136.7(11) . .
C2N1 N2N1 C2N3 129.2(12) . .
C2N2 N2N1 C2N3 93.2(14) . .
O2N1 C2N1 N2N1 132.3(8) . .
N2N1 C2N3 C2N2 42.0(8) . .
N2N1 C2N2 C2N3 44.8(9) . .

loop_
_geom_bond_atom_site_label_1
_geom_bond_atom_site_label_2
_geom_bond_distance
_geom_bond_site_symmetry_2
Co1 O8 2.1258(17) .
Co1 O8 2.1258(17) 7
Co1 O12 2.1355(17) 7
Co1 O12 2.1355(17) .
Co1 O4 2.1415(17) 7
Co1 O4 2.1415(17) .
Co2 O4 1.8919(18) 7
Co2 O4 1.8919(18) .
Co2 N1 1.8976(19) 7
Co2 N1 1.8976(19) .
Co2 O1 1.9109(19) .
Co2 O1 1.9109(19) 7
Co3 O12 1.8877(18) .
Co3 O8 1.8949(16) .
Co3 N5 1.899(2) .
Co3 O5 1.9001(18) .
Co3 O9 1.9049(18) .
Co3 N3 1.916(2) .
C1 O1 1.283(4) .
C1 C2B 1.412(7) .
C1 C2A 1.422(5) .
C1 C6 1.425(4) .
C6 C5B 1.412(7) .
C6 C5A 1.413(5) .
C6 C7 1.432(4) .
C7 N1 1.284(4) .
C8 N1 1.480(3) .
C8 C10 1.520(3) .
C8 C9 1.534(3) .
C9 O4 1.425(3) .
C10 C11 1.373(4) .
C10 C15 1.384(4) .
C11 C12 1.387(4) .
C12 C13 1.381(6) .
C13 C14 1.384(5) .
C14 C15 1.369(4) .
C16 O5 1.301(4) .
C16 C17 1.409(4) .
C16 C21 1.439(5) .
C17 C18 1.397(6) .
C18 C19 1.347(7) .
C19 C20 1.404(5) .
C19 N4 1.466(5) .
C20 C21 1.411(4) .
C21 C22 1.445(4) .
C22 N3 1.268(3) .
C23 N3 1.485(3) .
C23 C25 1.521(4) .
C23 C24 1.546(4) .
C24 O8 1.409(3) .
C25 C26 1.351(5) .
C25 C30 1.378(5) .
C26 C27 1.404(6) .
C27 C28 1.326(9) .
C28 C29 1.427(8) .
C29 C30 1.373(5) .
C31 O9 1.289(4) .
C31 C32B 1.404(7) .
C31 C32A 1.413(5) .
C31 C36 1.419(4) .
C36 C35A 1.414(5) .
C36 C35B 1.417(7) .
C36 C37 1.439(4) .
C37 N5 1.275(4) .
C38 N5 1.488(3) .
C38 C40 1.505(4) .
C38 C39 1.521(4) .
C39 O12 1.412(3) .
C40 C41 1.379(5) .
C40 C45 1.405(4) .
C41 C42 1.372(6) .
C42 C43 1.413(8) .
C43 C44 1.421(7) .
C44 C45 1.386(5) .
N4 O6 1.205(5) .
N4 O7 1.209(5) .
C32A C33A 1.377(6) .
C33A C34A 1.395(6) .
C34A C35A 1.397(6) .
C34A N6A 1.458(7) .
N6A O11A 1.216(6) .
N6A O10A 1.231(6) .
C32B C33B 1.396(7) .
C33B C34B 1.403(7) .
C34B C35B 1.400(7) .
C34B N6B 1.444(10) .
N6B O11B 1.209(8) .
N6B O10B 1.212(8) .
C2A C3A 1.404(6) .
C3A C4A 1.406(6) .
C4A C5A 1.388(5) .
C4A N2A 1.440(6) .
N2A O3A 1.187(6) .
N2A O2A 1.192(6) .
C2B C3B 1.405(7) .
C3B C4B 1.409(7) .
C4B C5B 1.408(7) .
C4B N2B 1.438(10) .
N2B O3B 1.201(9) .
N2B O2B 1.201(9) .
O1N1 C1N1 1.264(14) .
N1N1 C1N1 1.247(15) .
N1N1 C1N3 1.460(16) .
N1N1 C1N2 1.480(18) .
O2N1 C2N1 1.262(9) .
N2N1 C2N1 1.346(11) .
N2N1 C2N2 1.356(15) .
N2N1 C2N3 1.426(16) .
C2N3 C2N2 2.02(3) .
